data_2200067
loop_
_publ_author_name
'Farina, Yang'
'Baba, Ibrahim'
'Othman, A. Hamid'
'Razak, Ibrahim Abdul'
'Fun, Hoong-Kun'
'Ng, Seik Weng'

_publ_section_title Bis[<i>N</i>-(2-hydroxyethyl)-<i>N</i>-methyldithiocarbamato-<i>S</i>,<i>S</i>']diphenyltin
_journal_issue 1
_journal_name_full 'Acta Crystallographica Section E'
_journal_page_first m41
_journal_page_last m42
_journal_paper_doi 10.1107/S1600536800020316
_journal_volume 57
_journal_year 2001
_chemical_formula_iupac '[Sn (C6 H5)2 (C4 H8 N O S2)]'
_chemical_formula_moiety 'C20 H26 N2 O2 S4 Sn'
_chemical_formula_sum 'C20 H26 N2 O2 S4 Sn'
_chemical_formula_weight 573.36
_chemical_name_systematic
;
 Diphenylbis[N-(2-hydroxyethyl)-N-methyldithiocarbamato]tin
;
_space_group_IT_number 13
_symmetry_cell_setting monoclinic
_symmetry_space_group_name_Hall '-P 2yc'
_symmetry_space_group_name_H-M 'P 1 2/c 1'
_audit_creation_method SHELXL-97
_cell_angle_alpha 90.00
_cell_angle_beta 92.5070(10)
_cell_angle_gamma 90.00
_cell_formula_units_Z 4
_cell_length_a 8.99310(10)
_cell_length_b 12.20680(10)
_cell_length_c 22.6703(3)
_cell_measurement_reflns_used 8192
_cell_measurement_temperature 298(2)
_cell_measurement_theta_max 28.32
_cell_measurement_theta_min 1.67
_cell_volume 2486.29(5)
_computing_cell_refinement 'SAINT (Siemens, 1996)'
_computing_data_collection 'SMART (Siemens, 1996)'
_computing_data_reduction SAINT
_computing_molecular_graphics 'ORTEPII (Johnson, 1976)'
_computing_publication_material SHELXL97
_computing_structure_refinement 'SHELXL97 (Sheldrick, 1997)'
_computing_structure_solution 'SHELXS97 (Sheldrick, 1997)'
_diffrn_ambient_temperature 298(2)
_diffrn_detector_area_resol_mean 8.33
_diffrn_measured_fraction_theta_full .973
_diffrn_measured_fraction_theta_max .973
_diffrn_measurement_device_type 'Siemens CCD area-detector'
_diffrn_measurement_method \w
_diffrn_radiation_monochromator graphite
_diffrn_radiation_source 'fine-focus sealed tube'
_diffrn_radiation_type MoK\a
_diffrn_radiation_wavelength .71073
_diffrn_reflns_av_R_equivalents .087
_diffrn_reflns_av_sigmaI/netI .0947
_diffrn_reflns_limit_h_max 11
_diffrn_reflns_limit_h_min -11
_diffrn_reflns_limit_k_max 16
_diffrn_reflns_limit_k_min -11
_diffrn_reflns_limit_l_max 22
_diffrn_reflns_limit_l_min -30
_diffrn_reflns_number 17084
_diffrn_reflns_theta_full 28.32
_diffrn_reflns_theta_max 28.32
_diffrn_reflns_theta_min 1.67
_exptl_absorpt_coefficient_mu 1.382
_exptl_absorpt_correction_T_max .809
_exptl_absorpt_correction_T_min .715
_exptl_absorpt_correction_type empirical
_exptl_absorpt_process_details '(SADABS; Sheldrick, 1996)'
_exptl_crystal_colour Colorless
_exptl_crystal_density_diffrn 1.532
_exptl_crystal_density_method 'not measured'
_exptl_crystal_description Block
_exptl_crystal_F_000 1160
_exptl_crystal_size_max .26
_exptl_crystal_size_mid .22
_exptl_crystal_size_min .16
_refine_diff_density_max 1.220
_refine_diff_density_min -1.769
_refine_ls_extinction_method none
_refine_ls_goodness_of_fit_ref .980
_refine_ls_hydrogen_treatment riding
_refine_ls_matrix_type full
_refine_ls_number_parameters 262
_refine_ls_number_reflns 6025
_refine_ls_number_restraints 6
_refine_ls_restrained_S_all .998
_refine_ls_R_factor_all .089
_refine_ls_R_factor_gt .054
_refine_ls_shift/su_max .001
_refine_ls_shift/su_mean <0.001
_refine_ls_structure_factor_coef Fsqd
_refine_ls_weighting_details 'calc w = 1/[\s^2^(Fo^2^)+(0.0636P)^2^] where P = (Fo^2^+2Fc^2^)/3'
_refine_ls_weighting_scheme calc
_refine_ls_wR_factor_ref .146
_reflns_number_gt 4060
_reflns_number_total 6025
_reflns_threshold_expression I>2\s(I)
_cod_data_source_file na6027.cif
_cod_data_source_block I
_cod_depositor_comments
;
The following automatic conversions were performed:
'_symmetry_cell_setting' value 'Monoclinic' changed to 'monoclinic'
according to '/home/saulius/struct/CIF-dictionaries/cif_core.dic'
dictionary named 'cif_core.dic' version 2.4.1 from 2010-06-29.

Automatic conversion script
Id: cif_fix_enum 1527 2010-12-29 10:47:43Z saulius 

The following automatic conversions were performed:

'_symmetry_cell_setting' value 'Monoclinic' changed to 'monoclinic'
according to /home/saulius/struct/CIF-dictionaries/cif_core.dic
dictionary named 'cif_core.dic' version 2.4.1 from
2010-06-29.

'_exptl_absorpt_correction_type' value 'Empirical'
changed to 'empirical' according to
/home/saulius/struct/CIF-dictionaries/cif_core.dic dictionary named
'cif_core.dic' version 2.4.1 from 2010-06-29.

Automatic conversion script
Id: cif_fix_values 1715 2011-07-08 13:25:40Z adriana 
;
_cod_original_sg_symbol_H-M 'P 2/c'
_cod_database_code 2200067
_cod_database_fobs_code 2200067

loop_
_symmetry_equiv_pos_as_xyz
'x, y, z'
'-x, y, -z+1/2'
'-x, -y, -z'
'x, -y, z-1/2'

loop_
_atom_site_label
_atom_site_fract_x
_atom_site_fract_y
_atom_site_fract_z
_atom_site_U_iso_or_equiv
_atom_site_adp_type
_atom_site_calc_flag
_atom_site_refinement_flags
_atom_site_occupancy
_atom_site_disorder_assembly
_atom_site_disorder_group
_atom_site_type_symbol
Sn1 .17456(4) .78194(3) .42776(2) .03490(10) Uani d . 1 . . Sn
S1 .2827(2) .62400(10) .36459(7) .0484(4) Uani d D 1 . . S
S2 .4278(2) .70600(10) .47491(7) .0483(4) Uani d D 1 . . S
S3 .1238(2) .87510(10) .52551(6) .0494(4) Uani d . 1 . . S
S4 .0492(2) .64140(10) .50616(7) .0481(4) Uani d . 1 . . S
N1 .5553(5) .5669(3) .4037(2) .0600(10) Uani d D 1 . . N
N2 -.0205(6) .7524(4) .6013(2) .0510(10) Uani d . 1 . . N
O1 .6106(6) .3501(5) .2909(3) .095(2) Uani d D 1 . . O
O2 .1249(7) .7528(5) .7169(2) .101(2) Uani d . 1 . . O
C1 -.0402(5) .7854(4) .3808(2) .0380(10) Uani d . 1 . . C
C2 -.1537(6) .8506(5) .4017(3) .057(2) Uani d . 1 . . C
C3 -.2905(7) .8563(6) .3722(4) .068(2) Uani d . 1 . . C
C4 -.3172(7) .7974(6) .3210(3) .064(2) Uani d . 1 . . C
C5 -.2080(8) .7349(6) .2990(3) .065(2) Uani d . 1 . . C
C6 -.0682(6) .7273(5) .3290(3) .053(2) Uani d . 1 . . C
C7 .2874(5) .9229(4) .3915(2) .0400(10) Uani d . 1 . . C
C8 .2880(6) .9347(5) .3311(3) .0460(10) Uani d . 1 . . C
C9 .3585(7) 1.0229(5) .3058(3) .060(2) Uani d . 1 . . C
C10 .4252(7) 1.1009(5) .3411(4) .065(2) Uani d . 1 . . C
C11 .4238(8) 1.0912(6) .4018(3) .068(2) Uani d . 1 . . C
C12 .3569(7) 1.0027(5) .4268(3) .054(2) Uani d . 1 . . C
C13 .4346(5) .6266(3) .4131(2) .0420(10) Uani d D 1 . . C
C14 .6864(6) .5692(5) .4442(3) .069(2) Uani d D 1 . . C
C15 .5698(9) .4996(5) .3503(3) .134(5) Uani d D 1 . . C
C16 .5790(10) .3842(7) .3486(4) .158(6) Uani d D 1 . . C
C17 .0435(6) .7545(4) .5495(2) .0410(10) Uani d . 1 . . C
C18 -.0934(9) .6534(7) .6232(4) .094(3) Uani d . 1 . . C
C19 -.0220(7) .8491(6) .6391(3) .062(2) Uani d . 1 . . C
C20 .1133(8) .8515(7) .6796(3) .076(2) Uani d . 1 . . C
H1a .7030 .3819 .2799 .142 Uiso calc R 1 . . H
H2a .2130 .7572 .7422 .151 Uiso calc R 1 . . H
H2 -.1368 .8909 .4361 .068 Uiso calc R 1 . . H
H3 -.3651 .9001 .3868 .082 Uiso calc R 1 . . H
H4 -.4103 .8005 .3016 .077 Uiso calc R 1 . . H
H5 -.2257 .6967 .2639 .078 Uiso calc R 1 . . H
H6 .0057 .6833 .3140 .063 Uiso calc R 1 . . H
H8 .2405 .8828 .3069 .055 Uiso calc R 1 . . H
H9 .3603 1.0290 .2650 .072 Uiso calc R 1 . . H
H10 .4715 1.1607 .3242 .078 Uiso calc R 1 . . H
H11 .4684 1.1448 .4258 .082 Uiso calc R 1 . . H
H12 .3580 .9960 .4676 .065 Uiso calc R 1 . . H
H14a .7649 .5272 .4278 .104 Uiso calc R 1 . . H
H14b .6617 .5383 .4815 .104 Uiso calc R 1 . . H
H14c .7187 .6435 .4499 .104 Uiso calc R 1 . . H
H15a .4860 .5191 .3240 .161 Uiso calc R 1 . . H
H15b .6580 .5262 .3318 .161 Uiso calc R 1 . . H
H16a .4854 .3526 .3598 .190 Uiso calc R 1 . . H
H16b .6567 .3591 .3763 .190 Uiso calc R 1 . . H
H18a -.1325 .6682 .6611 .140 Uiso calc R 1 . . H
H18b -.0222 .5950 .6267 .140 Uiso calc R 1 . . H
H18c -.1732 .6325 .5959 .140 Uiso calc R 1 . . H
H19a -.1104 .8481 .6622 .074 Uiso calc R 1 . . H
H19b -.0251 .9146 .6149 .074 Uiso calc R 1 . . H
H20a .2011 .8572 .6564 .091 Uiso calc R 1 . . H
H20b .1098 .9158 .7047 .091 Uiso calc R 1 . . H

loop_
_atom_site_aniso_label
_atom_site_aniso_U_11
_atom_site_aniso_U_22
_atom_site_aniso_U_33
_atom_site_aniso_U_12
_atom_site_aniso_U_13
_atom_site_aniso_U_23
Sn1 .0321(2) .0368(2) .0354(2) .00270(10) -.00160(10) -.0037(2)
S1 .0383(7) .0530(8) .0525(8) .0132(6) -.0146(6) -.0164(7)
S2 .0432(8) .0571(9) .0435(8) .0086(6) -.0120(6) -.0082(7)
S3 .0700(10) .0382(7) .0408(8) -.0021(7) .0120(7) -.0056(6)
S4 .0485(8) .0378(7) .0573(9) .0002(6) -.0077(7) .0012(7)
N1 .045(3) .063(3) .070(4) .023(2) -.020(3) -.022(3)
N2 .047(3) .059(3) .048(3) .001(2) .010(2) .006(2)
O1 .085(4) .110(4) .091(4) .006(3) .027(3) -.048(4)
O2 .084(4) .167(6) .051(3) .025(4) -.003(3) .024(4)
C1 .025(2) .046(3) .041(3) -.001(2) -.003(2) .008(2)
C2 .043(3) .048(3) .078(4) .008(3) -.009(3) -.007(3)
C3 .039(3) .066(4) .099(6) .020(3) .003(4) .015(4)
C4 .037(3) .086(5) .068(4) .006(3) -.009(3) .022(4)
C5 .055(4) .096(5) .044(3) -.004(4) -.014(3) .004(4)
C6 .032(3) .085(4) .040(3) .005(3) -.004(2) -.003(3)
C7 .031(3) .044(3) .044(3) .002(2) .004(2) -.004(2)
C8 .040(3) .049(3) .047(3) -.001(2) .005(3) -.006(3)
C9 .048(3) .076(4) .056(4) .009(3) .016(3) .006(3)
C10 .052(4) .051(4) .093(6) -.008(3) .014(4) .010(4)
C11 .061(4) .059(4) .084(5) -.018(3) -.005(4) -.006(4)
C12 .050(3) .059(4) .053(4) -.006(3) -.003(3) -.003(3)
C13 .036(3) .040(3) .048(3) .003(2) -.002(2) -.003(2)
C14 .043(3) .074(4) .089(5) .022(3) -.025(4) -.008(4)
C15 .086(7) .134(9) .180(10) .053(6) -.068(7) -.057(9)
C16 .130(10) .118(9) .23(2) -.040(8) -.030(10) .060(10)
C17 .035(3) .048(3) .041(3) .007(2) -.001(2) .005(2)
C18 .087(6) .100(6) .097(6) -.030(5) .036(5) .015(5)
C19 .052(4) .091(5) .043(3) .022(3) .011(3) -.003(3)
C20 .073(5) .100(6) .056(4) .000(4) .015(4) -.017(4)

loop_
_atom_type_symbol
_atom_type_description
_atom_type_scat_dispersion_real
_atom_type_scat_dispersion_imag
_atom_type_scat_source
C C .0033 .0016 'International Tables Vol C Tables 4.2.6.8 and 6.1.1.4'
H H .0000 .0000 'International Tables Vol C Tables 4.2.6.8 and 6.1.1.4'
N N .0061 .0033 'International Tables Vol C Tables 4.2.6.8 and 6.1.1.4'
O O .0106 .0060 'International Tables Vol C Tables 4.2.6.8 and 6.1.1.4'
S S .1246 .1234 'International Tables Vol C Tables 4.2.6.8 and 6.1.1.4'
Sn Sn -.6537 1.4246 'International Tables Vol C Tables 4.2.6.8 and 6.1.1.4'

loop_
_geom_angle_atom_site_label_1
_geom_angle_atom_site_label_2
_geom_angle_atom_site_label_3
_geom_angle
_geom_angle_publ_flag
C1 Sn1 C7 102.7(2) yes
C1 Sn1 S1 95.20(10) yes
C1 Sn1 S2 160.20(10) yes
C1 Sn1 S3 103.20(10) yes
C1 Sn1 S4 87.00(10) yes
C7 Sn1 S1 100.70(10) yes
C7 Sn1 S2 91.30(10) yes
C7 Sn1 S3 94.60(10) yes
C7 Sn1 S4 161.6(2) yes
S1 Sn1 S2 68.20(10) yes
S1 Sn1 S3 152.90(10) yes
S1 Sn1 S4 93.80(10) yes
S2 Sn1 S3 89.40(10) yes
S2 Sn1 S4 83.70(10) yes
S3 Sn1 S4 67.80(10) yes
C13 S1 Sn1 86.6(2) no
C13 S2 Sn1 85.9(2) no
C17 S3 Sn1 89.2(2) no
C17 S4 Sn1 83.7(2) no
C13 N1 C14 122.0(5) no
C13 N1 C15 122.6(6) no
C14 N1 C15 115.3(5) no
C17 N2 C19 121.2(5) no
C17 N2 C18 122.0(6) no
C19 N2 C18 116.8(5) no
C6 C1 C2 118.1(5) no
C6 C1 Sn1 122.1(4) no
C2 C1 Sn1 119.7(4) no
C3 C2 C1 121.2(6) no
C2 C3 C4 120.1(6) no
C5 C4 C3 120.1(6) no
C4 C5 C6 120.4(6) no
C1 C6 C5 120.1(6) no
C8 C7 C12 118.5(5) no
C8 C7 Sn1 118.7(4) no
C12 C7 Sn1 122.8(4) no
C7 C8 C9 120.9(6) no
C10 C9 C8 119.9(6) no
C9 C10 C11 120.0(6) no
C12 C11 C10 120.1(6) no
C11 C12 C7 120.6(6) no
N1 C13 S2 120.1(4) no
N1 C13 S1 121.2(4) no
S2 C13 S1 118.7(3) no
C16 C15 N1 125.9(6) no
C15 C16 O1 109.5(8) no
N2 C17 S4 121.3(4) no
N2 C17 S3 119.6(4) no
S4 C17 S3 119.0(3) no
N2 C19 C20 110.5(5) no
O2 C20 C19 111.8(6) no
C16 O1 H1a 109.5 no
C20 O2 H2a 109.5 no
C3 C2 H2 119.4 no
C1 C2 H2 119.4 no
C2 C3 H3 119.9 no
C4 C3 H3 119.9 no
C5 C4 H4 119.9 no
C3 C4 H4 119.9 no
C4 C5 H5 119.8 no
C6 C5 H5 119.8 no
C1 C6 H6 119.9 no
C5 C6 H6 119.9 no
C7 C8 H8 119.6 no
C9 C8 H8 119.6 no
C10 C9 H9 120.1 no
C8 C9 H9 120.1 no
C9 C10 H10 120.0 no
C11 C10 H10 120.0 no
C12 C11 H11 119.9 no
C10 C11 H11 119.9 no
C11 C12 H12 119.7 no
C7 C12 H12 119.7 no
N1 C14 H14a 109.5 no
N1 C14 H14b 109.5 no
H14a C14 H14b 109.5 no
N1 C14 H14c 109.5 no
H14a C14 H14c 109.5 no
H14b C14 H14c 109.5 no
C16 C15 H15a 105.8 no
N1 C15 H15a 105.8 no
C16 C15 H15b 105.8 no
N1 C15 H15b 105.8 no
H15a C15 H15b 106.2 no
C15 C16 H16a 109.8 no
O1 C16 H16a 109.8 no
C15 C16 H16b 109.8 no
O1 C16 H16b 109.8 no
H16a C16 H16b 108.2 no
N2 C18 H18a 109.5 no
N2 C18 H18b 109.5 no
H18a C18 H18b 109.5 no
N2 C18 H18c 109.5 no
H18a C18 H18c 109.5 no
H18b C18 H18c 109.5 no
N2 C19 H19a 109.6 no
C20 C19 H19a 109.6 no
N2 C19 H19b 109.6 no
C20 C19 H19b 109.6 no
H19a C19 H19b 108.1 no
O2 C20 H20a 109.3 no
C19 C20 H20a 109.3 no
O2 C20 H20b 109.3 no
C19 C20 H20b 109.3 no
H20a C20 H20b 107.9 no

loop_
_geom_bond_atom_site_label_1
_geom_bond_atom_site_label_2
_geom_bond_site_symmetry_2
_geom_bond_distance
_geom_bond_publ_flag
Sn1 C1 . 2.164(5) yes
Sn1 C7 . 2.177(5) yes
Sn1 S1 . 2.6140(10) yes
Sn1 S2 . 2.6410(10) yes
Sn1 S3 . 2.5500(10) yes
Sn1 S4 . 2.748(2) yes
S1 C13 . 1.717(6) no
S2 C13 . 1.706(6) no
S3 C17 . 1.737(6) no
S4 C17 . 1.697(6) no
N1 C13 . 1.332(7) no
N1 C14 . 1.463(8) no
N1 C15 . 1.474(7) no
N2 C17 . 1.331(7) no
N2 C19 . 1.459(8) no
N2 C18 . 1.471(8) no
O1 C16 . 1.412(8) no
O2 C20 . 1.473(9) no
C1 C6 . 1.386(8) no
C1 C2 . 1.393(7) no
C2 C3 . 1.376(9) no
C3 C4 . 1.380(10) no
C4 C5 . 1.356(9) no
C5 C6 . 1.406(8) no
C8 C9 . 1.386(8) no
C9 C10 . 1.365(9) no
C10 C11 . 1.380(10) no
C11 C12 . 1.370(9) no
C15 C16 . 1.411(8) no
C19 C20 . 1.490(10) no
O1 H1a . .9600 no
O2 H2a . .9600 no
C2 H2 . .9300 no
C3 H3 . .9300 no
C4 H4 . .9300 no
C5 H5 . .9300 no
C6 H6 . .9300 no
C8 H8 . .9300 no
C9 H9 . .9300 no
C10 H10 . .9300 no
C11 H11 . .9300 no
C12 H12 . .9300 no
C14 H14a . .9600 no
C14 H14b . .9600 no
C14 H14c . .9600 no
C15 H15a . .9700 no
C15 H15b . .9700 no
C16 H16a . .9700 no
C16 H16b . .9700 no
C18 H18a . .9600 no
C18 H18b . .9600 no
C18 H18c . .9600 no
C19 H19a . .9700 no
C19 H19b . .9700 no
C20 H20a . .9700 no
C20 H20b . .9700 no

loop_
_geom_hbond_atom_site_label_D
_geom_hbond_atom_site_label_H
_geom_hbond_atom_site_label_A
_geom_hbond_site_symmetry_A
_geom_hbond_distance_DH
_geom_hbond_distance_HA
_geom_hbond_distance_DA
_geom_hbond_angle_DHA
_geom_hbond_publ_flag
O1 H1a O2 3_666 .96 2.26 2.703(8) 107 yes
O2 H2a O1 3_666 .96 2.21 2.703(8) 110 yes
C15 H15a S1 . .97 2.44 3.025(8) 118 yes
C19 H19b S3 . .97 2.52 2.958(7) 107 yes

loop_
_geom_torsion_atom_site_label_1
_geom_torsion_atom_site_label_2
_geom_torsion_atom_site_label_3
_geom_torsion_atom_site_label_4
_geom_torsion
_geom_torsion_publ_flag
C1 Sn1 S1 C13 -173.80(10) no
C7 Sn1 S1 C13 82.2(2) no
S3 Sn1 S1 C13 -40.90(10) no
S2 Sn1 S1 C13 -4.80(10) no
S4 Sn1 S1 C13 -86.50(10) no
C1 Sn1 S2 C13 39.2(4) no
C7 Sn1 S2 C13 -96.1(2) no
S3 Sn1 S2 C13 169.30(10) no
S1 Sn1 S2 C13 4.90(10) no
S4 Sn1 S2 C13 101.60(10) no
C1 Sn1 S3 C17 78.1(2) no
C7 Sn1 S3 C17 -177.7(2) no
S1 Sn1 S3 C17 -53.4(2) no
S2 Sn1 S3 C17 -86.5(2) no
S4 Sn1 S3 C17 -3.0(2) no
C1 Sn1 S4 C17 -102.5(2) no
C7 Sn1 S4 C17 20.2(5) no
S3 Sn1 S4 C17 3.1(2) no
S1 Sn1 S4 C17 162.5(2) no
S2 Sn1 S4 C17 95.0(2) no
C7 Sn1 C1 C6 92.6(5) no
S3 Sn1 C1 C6 -169.5(4) no
S1 Sn1 C1 C6 -9.5(5) no
S2 Sn1 C1 C6 -41.2(7) no
S4 Sn1 C1 C6 -103.1(4) no
C7 Sn1 C1 C2 -85.2(5) no
S3 Sn1 C1 C2 12.7(5) no
S1 Sn1 C1 C2 172.6(4) no
S2 Sn1 C1 C2 140.9(4) no
S4 Sn1 C1 C2 79.0(4) no
C6 C1 C2 C3 .7(9) no
Sn1 C1 C2 C3 178.7(5) no
C1 C2 C3 C4 .0(10) no
C2 C3 C4 C5 -1.0(10) no
C3 C4 C5 C6 2.0(10) no
C2 C1 C6 C5 -.1(9) no
Sn1 C1 C6 C5 -178.0(5) no
C4 C5 C6 C1 -1.0(10) no
C1 Sn1 C7 C8 -49.6(4) no
S3 Sn1 C7 C8 -154.3(4) no
S1 Sn1 C7 C8 48.2(4) no
S2 Sn1 C7 C8 116.2(4) no
S4 Sn1 C7 C8 -170.1(3) no
C1 Sn1 C7 C12 129.2(5) no
S3 Sn1 C7 C12 24.6(5) no
S1 Sn1 C7 C12 -132.9(4) no
S2 Sn1 C7 C12 -64.9(5) no
S4 Sn1 C7 C12 8.7(8) no
C12 C7 C8 C9 1.2(8) no
Sn1 C7 C8 C9 -179.9(4) no
C7 C8 C9 C10 -1.7(9) no
C8 C9 C10 C11 1.0(10) no
C9 C10 C11 C12 1.0(10) no
C10 C11 C12 C7 -1.0(10) no
C8 C7 C12 C11 .2(9) no
Sn1 C7 C12 C11 -178.6(5) no
C14 N1 C13 S2 -1.8(4) no
C15 N1 C13 S2 -177.9(2) no
C14 N1 C13 S1 179.2(2) no
C15 N1 C13 S1 3.1(4) no
Sn1 S2 C13 N1 173.1(2) no
Sn1 S2 C13 S1 -7.90(10) no
Sn1 S1 C13 N1 -173.1(2) no
Sn1 S1 C13 S2 7.90(10) no
C13 N1 C15 C16 -114.5(9) no
C14 N1 C15 C16 69.0(10) no
N1 C15 C16 O1 -172.7(7) no
C19 N2 C17 S4 178.5(4) no
C18 N2 C17 S4 -1.8(9) no
C19 N2 C17 S3 -1.3(7) no
C18 N2 C17 S3 178.5(5) no
Sn1 S4 C17 N2 175.4(5) no
Sn1 S4 C17 S3 -4.9(3) no
Sn1 S3 C17 N2 -175.0(4) no
Sn1 S3 C17 S4 5.2(3) no
C17 N2 C19 C20 -89.2(7) no
C18 N2 C19 C20 91.0(7) no
N2 C19 C20 O2 -58.3(7) no

loop_
_cod_related_entry_id
_cod_related_entry_database
_cod_related_entry_code
1 ChemSpider 24730962
